data_4322752
loop_
_publ_author_name
'F. Albert Cotton'
'Evgeny V. Dikarev'
'Marina A. Petrukhina'

_publ_section_title
;
 Mixed Chloride/Phosphine Complexes of the Dirhenium Core. 2. New
 Reactions Involving Dimethylphenylphosphine
;
_journal_name_full 'Inorganic Chemistry'
_journal_page_first 1949
_journal_page_last 1958
_journal_paper_doi 10.1021/ic971522r
_journal_volume 37
_journal_year 1998
_chemical_compound_source
;
 Compound was prepared by reaction of 1,2,7-isomer of
 Re2Cl5(PMe2Ph)3 with cobaltocene in dichloromethane at
 room temperature followed by the addition of PMe2Ph to the
 reaction mixture. Single crystals were obtained by slow
 diffusion of isomeric hexanes into dichloromethane solution.
;
_chemical_formula_analytical 'not measured'
_chemical_formula_moiety 'Re2 Cl4 (P ((C H3)2 C6 H5))4'
_chemical_formula_structural 1,2,7,8-Re2Cl4(PMe2Ph)4
_chemical_formula_sum 'C32 H44 Cl4 P4 Re2'
_chemical_formula_weight 1066.75
_chemical_melting_point ?
_chemical_name_common
;
 Tetrachloro-tetrakis(dimethylphenylphosphine)-di-rhenium (II)
;
_chemical_name_systematic
; 
 Bis(dichloro-bis(dimethylphenylphosphine))-di-rhenium (II)
;
_space_group_IT_number 2
_symmetry_cell_setting triclinic
_symmetry_space_group_name_Hall '-P 1'
_symmetry_space_group_name_H-M 'P -1'
_atom_sites_solution_hydrogens geom
_atom_sites_solution_primary direct
_atom_sites_solution_secondary difmap
_audit_creation_method SHELXL
_cell_angle_alpha 76.111(8)
_cell_angle_beta 88.523(9)
_cell_angle_gamma 88.95(2)
_cell_formula_units_Z 2
_cell_length_a 11.847(4)
_cell_length_b 12.094(3)
_cell_length_c 13.056(5)
_cell_measurement_reflns_used 216
_cell_measurement_temperature 213(2)
_cell_measurement_theta_max 20.8
_cell_measurement_theta_min 6.85
_cell_volume 1815.2(10)
_computing_cell_refinement 'MADNES (Enraf-Nonius, 1989)'
_computing_data_collection 'MADNES (Enraf-Nonius, 1989)'
_computing_data_reduction 'PROCOR (Kabsch, 1988)'
_computing_molecular_graphics 'SHELXTL V.5 (Siemens, 1994)'
_computing_publication_material CIFTAB
_computing_structure_refinement 'SHELXL-93 (Sheldrick, 1993)'
_computing_structure_solution 'SHELXTL V.5 (Siemens, 1994)'
_diffrn_ambient_temperature 213(2)
_diffrn_measurement_device 'Nonius FAST area detector'
_diffrn_measurement_method 'Ellipsoid-mask fitting'
_diffrn_radiation_monochromator graphite
_diffrn_radiation_source 'fine-focus sealed tube'
_diffrn_radiation_type MoK\a
_diffrn_radiation_wavelength 0.71073
_diffrn_reflns_av_R_equivalents 0.0755
_diffrn_reflns_av_sigmaI/netI 0.0541
_diffrn_reflns_limit_h_max 12
_diffrn_reflns_limit_h_min -12
_diffrn_reflns_limit_k_max 13
_diffrn_reflns_limit_k_min -13
_diffrn_reflns_limit_l_max 14
_diffrn_reflns_limit_l_min -14
_diffrn_reflns_number 8886
_diffrn_reflns_theta_max 22.57
_diffrn_reflns_theta_min 2.33
_diffrn_standards_number 'none (area detector data)'
_exptl_absorpt_coefficient_mu 7.156
_exptl_absorpt_correction_type none
_exptl_crystal_colour green
_exptl_crystal_density_diffrn 1.952
_exptl_crystal_density_meas ?
_exptl_crystal_density_method none
_exptl_crystal_description block-shaped
_exptl_crystal_F_000 1028
_exptl_crystal_size_max 0.15
_exptl_crystal_size_mid 0.10
_exptl_crystal_size_min 0.10
_refine_diff_density_max 2.827
_refine_diff_density_min -1.119
_refine_diff_density_rms 0.239
_refine_ls_extinction_coef noref
_refine_ls_extinction_method none
_refine_ls_goodness_of_fit_all 1.121
_refine_ls_goodness_of_fit_obs 1.127
_refine_ls_hydrogen_treatment noref
_refine_ls_matrix_type full
_refine_ls_number_parameters 379
_refine_ls_number_reflns 4468
_refine_ls_number_restraints 0
_refine_ls_restrained_S_all 1.151
_refine_ls_restrained_S_obs 1.127
_refine_ls_R_factor_all 0.0553
_refine_ls_R_factor_obs 0.0468
_refine_ls_shift/esd_max 0.000
_refine_ls_shift/esd_mean 0.000
_refine_ls_structure_factor_coef Fsqd
_refine_ls_weighting_details 'w=1/[\s^2^(Fo^2^)+(0.0436P)^2^+42.0701P] where P=(Fo^2^+2Fc^2^)/3'
_refine_ls_weighting_scheme calc
_refine_ls_wR_factor_all 0.1278
_refine_ls_wR_factor_obs 0.1168
_reflns_number_observed 3943
_reflns_number_total 4476
_reflns_observed_criterion >2sigma(I)
_cod_data_source_file ic971522r_3.cif
_cod_data_source_block 1,2,7,8-Re2Cl4(PMe2Ph)4
_cod_depositor_comments
;
The following automatic conversions were performed:

'_chemical_melting_point' value 'not measured' was changed to '?' -
the value is undefined or not given.

Automatic conversion script
Id: cif_fix_values 1673 2011-04-08 12:14:43Z adriana 

The following automatic conversions were performed:

'_exptl_crystal_density_meas' value 'not measured' was changed to '?'
- the value is perceived as not measured.

Automatic conversion script
Id: cif_fix_values 3008 2015-01-20 13:52:24Z robertas 

The following automatic conversions were performed:

'_refine_ls_weighting_scheme' value 'calc
w=1/[\s^2^(Fo^2^)+(0.0436P)^2^+42.0701P] where P=(Fo^2^+2Fc^2^)/3'
was changed to 'calc'. New tag '_refine_ls_weighting_details' was
created. The value of the new tag was set to
'w=1/[\s^2^(Fo^2^)+(0.0436P)^2^+42.0701P] where P=(Fo^2^+2Fc^2^)/3'.

Automatic conversion script
Id: cif_fix_values 3143 2015-03-26 13:38:13Z robertas 
;
_cod_original_cell_volume 1815(1)
_cod_database_code 4322752

loop_
_symmetry_equiv_pos_as_xyz
'x, y, z'
'-x, -y, -z'

loop_
_atom_site_aniso_label
_atom_site_aniso_U_11
_atom_site_aniso_U_22
_atom_site_aniso_U_33
_atom_site_aniso_U_23
_atom_site_aniso_U_13
_atom_site_aniso_U_12
Re1 0.0165(3) 0.0117(3) 0.0162(3) -0.0006(2) -0.0011(2) -0.0028(2)
Cl1 0.029(2) 0.029(2) 0.029(2) -0.016(2) -0.0001(14) 0.0033(14)
Cl2 0.030(2) 0.031(2) 0.021(2) 0.003(2) -0.0047(14) -0.0023(15)
P1 0.017(2) 0.017(2) 0.022(2) -0.0017(15) 0.0020(14) -0.0065(13)
P2 0.024(2) 0.018(2) 0.028(2) -0.001(2) -0.005(2) -0.0024(14)
C1 0.020(7) 0.027(7) 0.029(8) -0.012(7) -0.003(6) -0.005(6)
C2 0.039(9) 0.052(10) 0.030(9) -0.012(8) 0.019(7) -0.006(8)
C3 0.014(6) 0.020(7) 0.032(9) -0.003(7) -0.002(6) -0.002(5)
C4 0.028(8) 0.030(8) 0.033(9) -0.002(7) -0.006(7) 0.006(6)
C5 0.037(8) 0.020(7) 0.038(9) 0.013(7) -0.020(7) 0.005(6)
C6 0.030(8) 0.028(8) 0.065(12) -0.019(9) 0.019(8) -0.014(7)
C7 0.042(9) 0.023(8) 0.041(10) -0.011(8) -0.010(8) 0.003(7)
C8 0.030(8) 0.028(8) 0.027(8) 0.004(7) -0.007(6) -0.002(6)
C9 0.034(8) 0.019(7) 0.051(10) -0.002(7) -0.015(7) 0.009(6)
C10 0.045(9) 0.038(9) 0.029(9) -0.011(7) -0.002(7) -0.019(7)
C11 0.028(7) 0.016(7) 0.028(8) 0.001(6) 0.004(6) -0.006(6)
C12 0.027(7) 0.024(7) 0.038(9) -0.017(7) 0.014(7) -0.012(6)
C13 0.038(9) 0.045(9) 0.022(8) -0.007(8) -0.010(7) -0.003(7)
C14 0.053(10) 0.029(8) 0.027(9) -0.013(7) -0.017(7) -0.006(7)
C15 0.022(7) 0.015(7) 0.064(12) -0.010(8) -0.012(7) -0.002(6)
C16 0.038(8) 0.022(7) 0.026(8) -0.007(7) -0.012(7) -0.004(6)
Re2 0.0157(3) 0.0117(3) 0.0156(3) -0.0011(2) -0.0020(2) 0.0007(2)
Cl3 0.031(2) 0.018(2) 0.029(2) 0.0059(15) 0.0012(15) 0.0006(14)
Cl4 0.043(2) 0.027(2) 0.024(2) -0.012(2) -0.010(2) 0.003(2)
P3 0.023(2) 0.014(2) 0.026(2) 0.002(2) -0.0051(15) -0.0001(14)
P4 0.019(2) 0.019(2) 0.022(2) -0.007(2) -0.0027(14) 0.0002(14)
C17 0.047(9) 0.014(7) 0.030(8) -0.007(6) -0.006(7) 0.006(6)
C18 0.040(8) 0.015(7) 0.032(9) 0.007(7) -0.008(7) 0.007(6)
C19 0.035(8) 0.016(7) 0.037(9) -0.003(7) 0.001(7) 0.000(6)
C20 0.036(8) 0.015(7) 0.037(9) 0.000(7) -0.001(7) -0.010(6)
C21 0.030(8) 0.042(9) 0.044(11) -0.008(8) -0.004(7) 0.002(7)
C22 0.028(8) 0.026(8) 0.054(11) -0.005(8) -0.003(7) -0.011(6)
C23 0.033(8) 0.021(8) 0.055(11) -0.010(8) -0.013(8) 0.009(7)
C24 0.037(9) 0.026(8) 0.038(9) -0.015(7) -0.006(7) 0.005(7)
C25 0.026(8) 0.024(8) 0.055(11) -0.012(8) -0.012(7) -0.001(6)
C26 0.032(8) 0.047(9) 0.025(8) -0.009(8) 0.002(6) 0.004(7)
C27 0.017(6) 0.022(7) 0.022(8) -0.005(6) -0.001(6) 0.000(6)
C28 0.046(9) 0.018(7) 0.024(8) 0.010(7) 0.006(7) -0.001(7)
C29 0.046(9) 0.038(9) 0.028(9) -0.002(8) 0.015(7) 0.003(8)
C30 0.027(8) 0.033(9) 0.035(9) -0.010(8) -0.003(7) 0.017(7)
C31 0.024(8) 0.036(9) 0.042(10) -0.018(8) 0.000(7) -0.001(6)
C32 0.027(7) 0.027(8) 0.021(8) -0.005(7) -0.006(6) -0.004(6)

loop_
_atom_site_label
_atom_site_type_symbol
_atom_site_fract_x
_atom_site_fract_y
_atom_site_fract_z
_atom_site_U_iso_or_equiv
_atom_site_thermal_displace_type
_atom_site_occupancy
_atom_site_calc_flag
_atom_site_refinement_flags
_atom_site_disorder_group
Re1 Re 0.44657(4) 0.45763(4) 0.45026(4) 0.0152(2) Uani 1 d . .
Cl1 Cl 0.5703(3) 0.4102(3) 0.3192(3) 0.0273(8) Uani 1 d . .
Cl2 Cl 0.3594(3) 0.5732(3) 0.2936(3) 0.0290(8) Uani 1 d . .
P1 P 0.2560(3) 0.4708(3) 0.5199(3) 0.0191(7) Uani 1 d . .
P2 P 0.4743(3) 0.2687(3) 0.5527(3) 0.0239(8) Uani 1 d . .
C1 C 0.1657(11) 0.4000(11) 0.4452(11) 0.024(3) Uani 1 d . .
H1A H 0.1776(11) 0.4324(11) 0.3703(11) 0.036 Uiso 1 calc R .
H1B H 0.0872(11) 0.4106(11) 0.4643(11) 0.036 Uiso 1 calc R .
H1C H 0.1840(11) 0.3193(11) 0.4613(11) 0.036 Uiso 1 calc R .
C2 C 0.2174(13) 0.3953(14) 0.6544(12) 0.040(4) Uani 1 d . .
H2A H 0.2603(13) 0.4250(14) 0.7040(12) 0.060 Uiso 1 calc R .
H2B H 0.2342(13) 0.3147(14) 0.6638(12) 0.060 Uiso 1 calc R .
H2C H 0.1374(13) 0.4061(14) 0.6669(12) 0.060 Uiso 1 calc R .
C3 C 0.1800(10) 0.6072(11) 0.5092(11) 0.023(3) Uani 1 d . .
C4 C 0.1332(12) 0.6634(12) 0.4166(12) 0.031(3) Uani 1 d . .
H4 H 0.1438(12) 0.6348(12) 0.3561(12) 0.038 Uiso 1 calc R .
C5 C 0.0686(12) 0.7650(12) 0.4106(13) 0.035(4) Uani 1 d . .
H5 H 0.0356(12) 0.8034(12) 0.3469(13) 0.042 Uiso 1 calc R .
C6 C 0.0551(12) 0.8067(13) 0.5016(14) 0.040(4) Uani 1 d . .
H6 H 0.0129(12) 0.8741(13) 0.4982(14) 0.048 Uiso 1 calc R .
C7 C 0.1009(13) 0.7527(12) 0.5937(13) 0.035(4) Uani 1 d . .
H7 H 0.0918(13) 0.7830(12) 0.6534(13) 0.042 Uiso 1 calc R .
C8 C 0.1625(12) 0.6507(12) 0.6002(12) 0.030(3) Uani 1 d . .
H8 H 0.1922(12) 0.6112(12) 0.6650(12) 0.036 Uiso 1 calc R .
C9 C 0.6082(12) 0.1955(12) 0.5396(13) 0.036(4) Uani 1 d . .
H9A H 0.6690(12) 0.2352(12) 0.5634(13) 0.054 Uiso 1 calc R .
H9B H 0.6217(12) 0.1944(12) 0.4663(13) 0.054 Uiso 1 calc R .
H9C H 0.6049(12) 0.1179(12) 0.5823(13) 0.054 Uiso 1 calc R .
C10 C 0.4514(13) 0.2275(13) 0.6953(11) 0.036(4) Uani 1 d . .
H10A H 0.5013(13) 0.2702(13) 0.7287(11) 0.054 Uiso 1 calc R .
H10B H 0.4670(13) 0.1466(13) 0.7208(11) 0.054 Uiso 1 calc R .
H10C H 0.3735(13) 0.2436(13) 0.7123(11) 0.054 Uiso 1 calc R .
C11 C 0.3748(11) 0.1811(11) 0.5046(11) 0.025(3) Uani 1 d . .
C12 C 0.3713(11) 0.1900(11) 0.3949(12) 0.028(3) Uani 1 d . .
H12 H 0.4219(11) 0.2378(11) 0.3487(12) 0.033 Uiso 1 calc R .
C13 C 0.2930(12) 0.1281(13) 0.3555(12) 0.035(4) Uani 1 d . .
H13 H 0.2896(12) 0.1362(13) 0.2822(12) 0.042 Uiso 1 calc R .
C14 C 0.2191(13) 0.0540(12) 0.4224(12) 0.035(4) Uani 1 d . .
H14 H 0.1699(13) 0.0083(12) 0.3956(12) 0.042 Uiso 1 calc R .
C15 C 0.2202(11) 0.0496(11) 0.5274(13) 0.033(4) Uani 1 d . .
H15 H 0.1667(11) 0.0045(11) 0.5723(13) 0.040 Uiso 1 calc R .
C16 C 0.2984(12) 0.1102(11) 0.5711(12) 0.028(3) Uani 1 d . .
H16 H 0.2991(12) 0.1030(11) 0.6443(12) 0.034 Uiso 1 calc R .
Re2 Re 0.05965(4) 0.96804(4) 0.94436(4) 0.0147(2) Uani 1 d . .
Cl3 Cl 0.1366(3) 1.1330(3) 0.8233(3) 0.0277(8) Uani 1 d . .
Cl4 Cl -0.0128(3) 0.9388(3) 0.7814(3) 0.0303(8) Uani 1 d . .
P3 P 0.0368(3) 0.7623(3) 0.9966(3) 0.0219(8) Uani 1 d . .
P4 P 0.2285(3) 0.9650(3) 1.0406(3) 0.0196(7) Uani 1 d . .
C17 C 0.1362(12) 0.7001(11) 0.9158(11) 0.030(3) Uani 1 d . .
H17A H 0.1251(12) 0.7357(11) 0.8418(11) 0.045 Uiso 1 calc R .
H17B H 0.1233(12) 0.6190(11) 0.9285(11) 0.045 Uiso 1 calc R .
H17C H 0.2129(12) 0.7128(11) 0.9343(11) 0.045 Uiso 1 calc R .
C18 C 0.0768(12) 0.6810(11) 1.1268(11) 0.031(3) Uani 1 d . .
H18A H 0.0302(12) 0.7048(11) 1.1800(11) 0.046 Uiso 1 calc R .
H18B H 0.1556(12) 0.6944(11) 1.1378(11) 0.046 Uiso 1 calc R .
H18C H 0.0660(12) 0.6005(11) 1.1320(11) 0.046 Uiso 1 calc R .
C19 C -0.0929(12) 0.6909(11) 0.9759(12) 0.030(3) Uani 1 d . .
C20 C -0.1643(12) 0.6435(11) 1.0616(12) 0.030(3) Uani 1 d . .
H20 H -0.1486(12) 0.6538(11) 1.1289(12) 0.036 Uiso 1 calc R .
C21 C -0.2584(12) 0.5813(13) 1.0486(13) 0.040(4) Uani 1 d . .
H21 H -0.3030(12) 0.5469(13) 1.1079(13) 0.047 Uiso 1 calc R .
C22 C -0.2871(12) 0.5694(12) 0.9509(13) 0.037(4) Uani 1 d . .
H22 H -0.3514(12) 0.5286(12) 0.9420(13) 0.044 Uiso 1 calc R .
C23 C -0.2175(12) 0.6200(12) 0.8647(14) 0.036(4) Uani 1 d . .
H23 H -0.2354(12) 0.6126(12) 0.7969(14) 0.043 Uiso 1 calc R .
C24 C -0.1250(12) 0.6792(12) 0.8768(12) 0.032(4) Uani 1 d . .
H24 H -0.0812(12) 0.7134(12) 0.8170(12) 0.039 Uiso 1 calc R .
C25 C 0.3051(12) 1.0957(12) 1.0313(13) 0.034(4) Uani 1 d . .
H25A H 0.3061(12) 1.1400(12) 0.9587(13) 0.052 Uiso 1 calc R .
H25B H 0.3819(12) 1.0774(12) 1.0541(13) 0.052 Uiso 1 calc R .
H25C H 0.2681(12) 1.1395(12) 1.0760(13) 0.052 Uiso 1 calc R .
C26 C 0.2397(12) 0.9009(13) 1.1809(11) 0.035(4) Uani 1 d . .
H26A H 0.2015(12) 0.8283(13) 1.1981(11) 0.052 Uiso 1 calc R .
H26B H 0.2049(12) 0.9511(13) 1.2208(11) 0.052 Uiso 1 calc R .
H26C H 0.3187(12) 0.8890(13) 1.1988(11) 0.052 Uiso 1 calc R .
C27 C 0.3286(10) 0.8818(11) 0.9782(10) 0.020(3) Uani 1 d . .
C28 C 0.3489(13) 0.9149(12) 0.8709(11) 0.032(4) Uani 1 d . .
H28 H 0.3156(13) 0.9824(12) 0.8315(11) 0.038 Uiso 1 calc R .
C29 C 0.4172(13) 0.8504(13) 0.8210(12) 0.039(4) Uani 1 d . .
H29 H 0.4293(13) 0.8743(13) 0.7476(12) 0.046 Uiso 1 calc R .
C30 C 0.4675(12) 0.7535(12) 0.8745(12) 0.032(4) Uani 1 d . .
H30 H 0.5123(12) 0.7090(12) 0.8389(12) 0.038 Uiso 1 calc R .
C31 C 0.4519(11) 0.7213(13) 0.9817(12) 0.033(4) Uani 1 d . .
H31 H 0.4890(11) 0.6557(13) 1.0206(12) 0.039 Uiso 1 calc R .
C32 C 0.3825(11) 0.7839(11) 1.0333(11) 0.025(3) Uani 1 d . .
H32 H 0.3715(11) 0.7598(11) 1.1068(11) 0.030 Uiso 1 calc R .

loop_
_atom_type_symbol
_atom_type_description
_atom_type_scat_dispersion_real
_atom_type_scat_dispersion_imag
_atom_type_scat_source
C C 0.0033 0.0016 'International Tables Vol C Tables 4.2.6.8 and 6.1.1.4'
H H 0.0000 0.0000 'International Tables Vol C Tables 4.2.6.8 and 6.1.1.4'
P P 0.1023 0.0942 'International Tables Vol C Tables 4.2.6.8 and 6.1.1.4'
Cl Cl 0.1484 0.1585 'International Tables Vol C Tables 4.2.6.8 and 6.1.1.4'
Re Re -1.0185 7.2310 'International Tables Vol C Tables 4.2.6.8 and 6.1.1.4'

loop_
_geom_angle_atom_site_label_1
_geom_angle_atom_site_label_2
_geom_angle_atom_site_label_3
_geom_angle
_geom_angle_site_symmetry_1
_geom_angle_site_symmetry_3
_geom_angle_publ_flag
Re1 Re1 P2 96.02(9) 2_666 . y
Re1 Re1 Cl1 106.62(9) 2_666 . y
P2 Re1 Cl1 87.68(12) . . y
Re1 Re1 Cl2 119.33(9) 2_666 . y
P2 Re1 Cl2 144.61(12) . . y
Cl1 Re1 Cl2 80.99(12) . . y
Re1 Re1 P1 103.96(9) 2_666 . y
P2 Re1 P1 93.10(12) . . y
Cl1 Re1 P1 149.15(11) . . y
Cl2 Re1 P1 80.69(12) . . y
C1 P1 C2 100.4(7) . . n
C1 P1 C3 101.4(6) . . n
C2 P1 C3 101.2(7) . . n
C1 P1 Re1 106.2(4) . . n
C2 P1 Re1 120.9(5) . . n
C3 P1 Re1 123.0(4) . . n
C11 P2 C10 103.1(6) . . n
C11 P2 C9 101.8(7) . . n
C10 P2 C9 100.6(8) . . n
C11 P2 Re1 106.1(5) . . n
C10 P2 Re1 123.2(5) . . n
C9 P2 Re1 119.1(5) . . n
C4 C3 C8 119.1(13) . . n
C4 C3 P1 120.9(11) . . n
C8 C3 P1 119.8(10) . . n
C3 C4 C5 120.6(14) . . n
C6 C5 C4 118.6(14) . . n
C7 C6 C5 121.7(14) . . n
C6 C7 C8 119.6(15) . . n
C7 C8 C3 120.3(14) . . n
C16 C11 C12 118.9(12) . . n
C16 C11 P2 122.5(11) . . n
C12 C11 P2 118.4(9) . . n
C13 C12 C11 119.7(12) . . n
C12 C13 C14 121.4(14) . . n
C15 C14 C13 118.3(13) . . n
C14 C15 C16 122.3(14) . . n
C11 C16 C15 119.2(14) . . n
Re2 Re2 P4 98.03(9) 2_577 . y
Re2 Re2 Cl3 106.99(9) 2_577 . y
P4 Re2 Cl3 85.99(12) . . y
Re2 Re2 Cl4 118.75(9) 2_577 . y
P4 Re2 Cl4 143.10(12) . . y
Cl3 Re2 Cl4 80.73(12) . . y
Re2 Re2 P3 103.30(9) 2_577 . y
P4 Re2 P3 94.11(12) . . y
Cl3 Re2 P3 149.40(12) . . y
Cl4 Re2 P3 81.05(12) . . y
C18 P3 C17 99.4(7) . . n
C18 P3 C19 101.8(7) . . n
C17 P3 C19 99.9(6) . . n
C18 P3 Re2 121.0(5) . . n
C17 P3 Re2 107.2(5) . . n
C19 P3 Re2 123.3(5) . . n
C25 P4 C26 100.1(7) . . n
C25 P4 C27 102.1(6) . . n
C26 P4 C27 104.1(6) . . n
C25 P4 Re2 120.0(5) . . n
C26 P4 Re2 123.9(5) . . n
C27 P4 Re2 103.8(4) . . n
C24 C19 C20 116.7(13) . . n
C24 C19 P3 123.1(11) . . n
C20 C19 P3 120.2(11) . . n
C21 C20 C19 120.9(14) . . n
C22 C21 C20 121.2(15) . . n
C21 C22 C23 117.8(14) . . n
C24 C23 C22 121.4(15) . . n
C23 C24 C19 121.9(15) . . n
C28 C27 C32 117.5(12) . . n
C28 C27 P4 119.3(10) . . n
C32 C27 P4 123.2(10) . . n
C29 C28 C27 120.7(13) . . n
C30 C29 C28 121.7(14) . . n
C29 C30 C31 118.7(13) . . n
C30 C31 C32 120.6(14) . . n
C31 C32 C27 120.8(13) . . n

loop_
_geom_bond_atom_site_label_1
_geom_bond_atom_site_label_2
_geom_bond_distance
_geom_bond_site_symmetry_2
_geom_bond_publ_flag
Re1 Re1 2.2608(11) 2_666 y
Re1 P2 2.376(3) . y
Re1 Cl1 2.391(3) . y
Re1 Cl2 2.426(3) . y
Re1 P1 2.429(3) . y
P1 C1 1.821(12) . n
P1 C2 1.824(15) . n
P1 C3 1.842(13) . n
P2 C11 1.820(13) . n
P2 C10 1.823(15) . n
P2 C9 1.826(14) . n
C3 C4 1.36(2) . n
C3 C8 1.42(2) . n
C4 C5 1.42(2) . n
C5 C6 1.40(2) . n
C6 C7 1.35(2) . n
C7 C8 1.41(2) . n
C11 C16 1.39(2) . n
C11 C12 1.41(2) . n
C12 C13 1.39(2) . n
C13 C14 1.39(2) . n
C14 C15 1.36(2) . n
C15 C16 1.41(2) . n
Re2 Re2 2.2583(11) 2_577 y
Re2 P4 2.384(3) . y
Re2 Cl3 2.405(3) . y
Re2 Cl4 2.420(3) . y
Re2 P3 2.436(3) . y
P3 C18 1.817(14) . n
P3 C17 1.830(14) . n
P3 C19 1.832(14) . n
P4 C25 1.813(13) . n
P4 C26 1.817(15) . n
P4 C27 1.839(13) . n
C19 C24 1.40(2) . n
C19 C20 1.40(2) . n
C20 C21 1.39(2) . n
C21 C22 1.37(2) . n
C22 C23 1.40(2) . n
C23 C24 1.35(2) . n
C27 C28 1.38(2) . n
C27 C32 1.38(2) . n
C28 C29 1.37(2) . n
C29 C30 1.35(2) . n
C30 C31 1.37(2) . n
C31 C32 1.38(2) . n

loop_
_geom_torsion_atom_site_label_1
_geom_torsion_atom_site_label_2
_geom_torsion_atom_site_label_3
_geom_torsion_atom_site_label_4
_geom_torsion
_geom_torsion_site_symmetry_1
_geom_torsion_site_symmetry_2
_geom_torsion_site_symmetry_3
_geom_torsion_site_symmetry_4
_geom_torsion_publ_flag
P1 Re1 Re1 P2 -85.29(12) . . 2_666 2_666 n
P1 Re1 Re1 Cl1 4.09(12) . . 2_666 2_666 y
P1 Re1 Re1 Cl2 92.96(13) . . 2_666 2_666 n
P2 Re1 Re1 Cl1 -90.63(13) . . 2_666 2_666 n
P2 Re1 Re1 Cl2 -1.76(13) . . 2_666 2_666 y
Cl1 Re1 Re1 Cl2 -91.13(13) . . 2_666 2_666 n
P3 Re2 Re2 P4 -83.82(12) . . 2_577 2_577 n
P3 Re2 Re2 Cl3 4.42(13) . . 2_577 2_577 y
P3 Re2 Re2 Cl4 93.02(13) . . 2_577 2_577 n
P4 Re2 Re2 Cl3 -91.77(12) . . 2_577 2_577 n
P4 Re2 Re2 Cl4 -3.17(13) . . 2_577 2_577 y
Cl3 Re2 Re2 Cl4 -91.40(14) . . 2_577 2_577 n
Re1 Re1 P1 C3 65.9(5) 2_666 . . . y
Re1 Re1 P1 C1 -178.4(5) 2_666 . . . n
Re1 Re1 P1 C2 -65.3(6) 2_666 . . . n
Re1 Re1 P2 C11 169.6(5) 2_666 . . . y
Re1 Re1 P2 C9 -76.7(6) 2_666 . . . n
Re1 Re1 P2 C10 51.4(6) 2_666 . . . n
Re2 Re2 P3 C19 68.5(6) 2_577 . . . n
Re2 Re2 P3 C17 -176.9(5) 2_577 . . . n
Re2 Re2 P3 C18 -64.3(6) 2_577 . . . n
Re2 Re2 P4 C27 166.6(4) 2_577 . . . n
Re2 Re2 P4 C25 -80.4(6) 2_577 . . . n
Re2 Re2 P4 C26 48.8(6) 2_577 . . . n
